data_2206151
loop_
_publ_author_name
'Long, Tao'
'Zhou, Hong-Bin'
'Wu, An-Xin'

_publ_section_title
;
 5-Butyl-6-methyl-2-thioxo-2,3-dihydropyrimidin-4(1<i>H</i>)-one
;
_journal_issue 7
_journal_name_full 'Acta Crystallographica Section E'
_journal_page_first o2169
_journal_page_last o2171
_journal_paper_doi 10.1107/S1600536805018465
_journal_volume 61
_journal_year 2005
_chemical_formula_iupac 'C9 H14 N2 O S'
_chemical_formula_moiety 'C9 H14 N2 O S'
_chemical_formula_sum 'C9 H14 N2 O S'
_chemical_formula_weight 198.28
_chemical_name_systematic
;
5-butyl-6-methyl-2-thioxo-2,3-dihydropyrimidin-4(1H)-one
;
_space_group_IT_number 2
_symmetry_cell_setting triclinic
_symmetry_space_group_name_Hall '-P 1'
_symmetry_space_group_name_H-M 'P -1'
_atom_sites_solution_hydrogens geom
_atom_sites_solution_primary direct
_atom_sites_solution_secondary difmap
_audit_creation_method SHELXL-97
_cell_angle_alpha 99.166(4)
_cell_angle_beta 90.369(4)
_cell_angle_gamma 106.993(4)
_cell_formula_units_Z 2
_cell_length_a 5.2029(14)
_cell_length_b 7.790(2)
_cell_length_c 13.496(4)
_cell_measurement_reflns_used 1086
_cell_measurement_temperature 292(2)
_cell_measurement_theta_max 25.50
_cell_measurement_theta_min 2.77
_cell_volume 515.6(2)
_computing_cell_refinement 'SAINT (Bruker, 1999)'
_computing_data_collection 'SMART (Bruker, 1997)'
_computing_data_reduction SAINT
_computing_molecular_graphics 'SHELXTL (Bruker, 2001)'
_computing_publication_material SHELXTL
_computing_structure_refinement 'SHELXL97 (Sheldrick, 1997)'
_computing_structure_solution 'SHELXS97 (Sheldrick, 1997)'
_diffrn_ambient_temperature 292(2)
_diffrn_measured_fraction_theta_full 0.984
_diffrn_measured_fraction_theta_max 0.984
_diffrn_measurement_device_type 'Bruker SMART CCD area-detector'
_diffrn_measurement_method '\f and \w'
_diffrn_radiation_monochromator graphite
_diffrn_radiation_source 'fine-focus sealed tube'
_diffrn_radiation_type MoK\a
_diffrn_radiation_wavelength 0.71073
_diffrn_reflns_av_R_equivalents 0.0741
_diffrn_reflns_av_sigmaI/netI 0.0653
_diffrn_reflns_limit_h_max 6
_diffrn_reflns_limit_h_min -6
_diffrn_reflns_limit_k_max 9
_diffrn_reflns_limit_k_min -4
_diffrn_reflns_limit_l_max 16
_diffrn_reflns_limit_l_min -16
_diffrn_reflns_number 2885
_diffrn_reflns_theta_full 25.00
_diffrn_reflns_theta_max 25.00
_diffrn_reflns_theta_min 1.53
_diffrn_standards_decay_% 0
_diffrn_standards_number 0
_exptl_absorpt_coefficient_mu 0.278
_exptl_absorpt_correction_T_max 0.9781
_exptl_absorpt_correction_T_min 0.9213
_exptl_absorpt_correction_type multi-scan
_exptl_absorpt_process_details '(SADABS; Sheldrick, 1997)'
_exptl_crystal_colour colourless
_exptl_crystal_density_diffrn 1.277
_exptl_crystal_density_method 'not measured'
_exptl_crystal_description Plate
_exptl_crystal_F_000 212
_exptl_crystal_size_max 0.30
_exptl_crystal_size_mid 0.20
_exptl_crystal_size_min 0.08
_refine_diff_density_max 0.324
_refine_diff_density_min -0.179
_refine_ls_extinction_method none
_refine_ls_goodness_of_fit_ref 1.061
_refine_ls_hydrogen_treatment constr
_refine_ls_matrix_type full
_refine_ls_number_parameters 149
_refine_ls_number_reflns 1793
_refine_ls_number_restraints 15
_refine_ls_restrained_S_all 1.066
_refine_ls_R_factor_all 0.0726
_refine_ls_R_factor_gt 0.0567
_refine_ls_shift/su_max 0.001
_refine_ls_shift/su_mean 0.000
_refine_ls_structure_factor_coef Fsqd
_refine_ls_weighting_details 'calc w = 1/[\s^2^(Fo^2^)+(0.0878P)^2^+0.0163P] where P = (Fo^2^+2Fc^2^)/3'
_refine_ls_weighting_scheme calc
_refine_ls_wR_factor_gt 0.1516
_refine_ls_wR_factor_ref 0.1645
_reflns_number_gt 1416
_reflns_number_total 1793
_reflns_threshold_expression I>2\s(I)
_cod_data_source_file ci6591.cif
_cod_data_source_block I
_cod_depositor_comments
;
The following automatic conversions were performed:
'_symmetry_cell_setting' value 'Triclinic' changed to 'triclinic'
according to '/home/saulius/struct/CIF-dictionaries/cif_core.dic'
dictionary named 'cif_core.dic' version 2.4.1 from 2010-06-29.

Automatic conversion script
Id: cif_fix_enum 1527 2010-12-29 10:47:43Z saulius 

The following automatic conversions were performed:

'_symmetry_cell_setting' value 'Triclinic' changed to 'triclinic'
according to /home/saulius/struct/CIF-dictionaries/cif_core.dic
dictionary named 'cif_core.dic' version 2.4.1 from 2010-06-29.

Automatic conversion script
Id: cif_fix_values 1715 2011-07-08 13:25:40Z adriana 
;
_cod_database_code 2206151

loop_
_symmetry_equiv_pos_as_xyz
'x, y, z'
'-x, -y, -z'

loop_
_atom_site_label
_atom_site_fract_x
_atom_site_fract_y
_atom_site_fract_z
_atom_site_U_iso_or_equiv
_atom_site_adp_type
_atom_site_calc_flag
_atom_site_refinement_flags
_atom_site_occupancy
_atom_site_disorder_assembly
_atom_site_disorder_group
_atom_site_type_symbol
C1 0.5679(6) 0.2826(4) 0.4834(2) 0.0474(7) Uani d . 1 . . C
C2 0.1641(6) 0.1115(4) 0.3784(2) 0.0511(7) Uani d . 1 . . C
C3 0.2904(6) 0.1912(4) 0.2935(2) 0.0514(7) Uani d . 1 A . C
C4 0.5334(6) 0.3160(4) 0.3110(2) 0.0519(7) Uani d . 1 . . C
C5 0.6844(7) 0.4273(5) 0.2360(2) 0.0690(9) Uani d . 1 . . C
H5A 0.6019 0.3765 0.1698 0.104 Uiso calc R 1 . . H
H5B 0.8681 0.4256 0.2373 0.104 Uiso calc R 1 . . H
H5C 0.6792 0.5506 0.2533 0.104 Uiso calc R 1 . . H
C6 0.1378(7) 0.1273(5) 0.1931(2) 0.0695(9) Uani d D 1 . . C
H6A 0.2323 0.2013 0.1456 0.083 Uiso calc PR 0.575(10) A 1 H
H6B -0.0384 0.1455 0.1994 0.083 Uiso calc PR 0.575(10) A 1 H
H6C 0.1369 0.2322 0.1639 0.083 Uiso d PR 0.425(10) A 2 H
H6D -0.0442 0.0627 0.2027 0.083 Uiso d PR 0.425(10) A 2 H
C7 0.1019(13) -0.0757(10) 0.1507(5) 0.066(2) Uani d PD 0.575(10) A 1 C
H7A 0.0113 -0.1504 0.1985 0.080 Uiso calc PR 0.575(10) A 1 H
H7B -0.0104 -0.1110 0.0888 0.080 Uiso calc PR 0.575(10) A 1 H
C8 0.3662(15) -0.1092(12) 0.1305(6) 0.076(2) Uani d PD 0.575(10) A 1 C
H8A 0.4723 -0.0839 0.1934 0.091 Uiso calc PR 0.575(10) A 1 H
H8B 0.4635 -0.0267 0.0874 0.091 Uiso calc PR 0.575(10) A 1 H
C9 0.332(4) -0.305(2) 0.0803(17) 0.091(6) Uani d PD 0.575(10) A 1 C
H9A 0.2473 -0.3864 0.1249 0.137 Uiso calc PR 0.575(10) A 1 H
H9B 0.5050 -0.3193 0.0652 0.137 Uiso calc PR 0.575(10) A 1 H
H9C 0.2215 -0.3316 0.0193 0.137 Uiso calc PR 0.575(10) A 1 H
C7' 0.257(2) 0.0030(12) 0.1189(5) 0.067(3) Uani d PD 0.425(10) A 2 C
H7'A 0.1698 -0.0172 0.0525 0.081 Uiso calc PR 0.425(10) A 2 H
H7'B 0.4479 0.0613 0.1145 0.081 Uiso calc PR 0.425(10) A 2 H
C8' 0.216(3) -0.1764(14) 0.1542(8) 0.084(4) Uani d PD 0.425(10) A 2 C
H8'A 0.0287 -0.2282 0.1673 0.101 Uiso calc PR 0.425(10) A 2 H
H8'B 0.3249 -0.1597 0.2156 0.101 Uiso calc PR 0.425(10) A 2 H
C9' 0.301(8) -0.302(4) 0.071(3) 0.143(13) Uani d PD 0.425(10) A 2 C
H9E 0.1952 -0.3147 0.0099 0.214 Uiso calc PR 0.425(10) A 2 H
H9D 0.2728 -0.4192 0.0898 0.214 Uiso calc PR 0.425(10) A 2 H
H9F 0.4879 -0.2508 0.0598 0.214 Uiso calc PR 0.425(10) A 2 H
N1 0.3144(4) 0.1621(3) 0.46757(17) 0.0503(6) Uani d . 1 . . N
H1 0.2438 0.1141 0.5179 0.060 Uiso calc R 1 . . H
N2 0.6618(5) 0.3580(3) 0.40371(16) 0.0496(6) Uani d . 1 . . N
H2 0.8161 0.4397 0.4116 0.060 Uiso calc R 1 . . H
O1 -0.0656(4) 0.0083(3) 0.37358(16) 0.0627(6) Uani d . 1 . . O
S1 0.73912(15) 0.32903(10) 0.59416(5) 0.0562(3) Uani d . 1 . . S

loop_
_atom_site_aniso_label
_atom_site_aniso_U_11
_atom_site_aniso_U_22
_atom_site_aniso_U_33
_atom_site_aniso_U_12
_atom_site_aniso_U_13
_atom_site_aniso_U_23
C1 0.0490(16) 0.0364(14) 0.0554(16) 0.0137(12) 0.0045(12) 0.0018(12)
C2 0.0493(17) 0.0411(15) 0.0605(18) 0.0110(13) -0.0011(13) 0.0067(13)
C3 0.0551(17) 0.0458(16) 0.0535(17) 0.0148(14) -0.0011(13) 0.0097(13)
C4 0.0583(18) 0.0473(16) 0.0519(16) 0.0180(14) 0.0028(13) 0.0088(13)
C5 0.068(2) 0.075(2) 0.060(2) 0.0085(17) 0.0094(16) 0.0244(17)
C6 0.073(2) 0.069(2) 0.067(2) 0.0203(18) -0.0113(17) 0.0132(17)
C7 0.064(4) 0.067(5) 0.055(4) 0.002(4) -0.009(3) 0.008(3)
C8 0.080(5) 0.072(6) 0.062(4) 0.006(4) -0.001(4) 0.003(4)
C9 0.124(11) 0.076(10) 0.080(10) 0.053(10) -0.001(7) -0.011(7)
C7' 0.073(6) 0.078(7) 0.046(4) 0.008(5) -0.003(4) 0.024(4)
C8' 0.116(11) 0.070(7) 0.064(6) 0.016(7) 0.004(6) 0.022(5)
C9' 0.20(3) 0.11(2) 0.085(16) -0.005(18) -0.003(16) 0.018(14)
N1 0.0499(14) 0.0454(14) 0.0502(14) 0.0051(11) 0.0001(11) 0.0096(11)
N2 0.0469(13) 0.0433(13) 0.0528(14) 0.0041(10) 0.0018(11) 0.0085(11)
O1 0.0504(13) 0.0644(14) 0.0635(13) -0.0003(11) -0.0048(10) 0.0151(10)
S1 0.0551(5) 0.0545(5) 0.0511(5) 0.0051(4) -0.0019(3) 0.0075(3)

loop_
_atom_type_symbol
_atom_type_description
_atom_type_scat_dispersion_real
_atom_type_scat_dispersion_imag
_atom_type_scat_source
C C 0.0033 0.0016 'International Tables Vol C Tables 4.2.6.8 and 6.1.1.4'
H H 0.0000 0.0000 'International Tables Vol C Tables 4.2.6.8 and 6.1.1.4'
N N 0.0061 0.0033 'International Tables Vol C Tables 4.2.6.8 and 6.1.1.4'
O O 0.0106 0.0060 'International Tables Vol C Tables 4.2.6.8 and 6.1.1.4'
S S 0.1246 0.1234 'International Tables Vol C Tables 4.2.6.8 and 6.1.1.4'

loop_
_geom_angle_atom_site_label_1
_geom_angle_atom_site_label_2
_geom_angle_atom_site_label_3
_geom_angle
_geom_angle_publ_flag
N2 C1 N1 114.4(3) y
N2 C1 S1 123.9(2) y
N1 C1 S1 121.7(2) ?
O1 C2 N1 120.1(3) ?
O1 C2 C3 123.6(3) y
N1 C2 C3 116.3(2) y
C4 C3 C2 117.7(3) y
C4 C3 C6 125.0(3) y
C2 C3 C6 117.3(3) ?
C3 C4 N2 120.6(3) ?
C3 C4 C5 125.7(3) y
N2 C4 C5 113.6(3) y
C4 C5 H5A 109.5 ?
C4 C5 H5B 109.5 ?
H5A C5 H5B 109.5 ?
C4 C5 H5C 109.5 ?
H5A C5 H5C 109.5 ?
H5B C5 H5C 109.5 ?
C3 C6 C7' 113.5(4) ?
C3 C6 C7 113.5(3) ?
C3 C6 H6A 108.9 ?
C7 C6 H6A 108.9 ?
C3 C6 H6B 108.9 ?
C7 C6 H6B 108.9 ?
H6A C6 H6B 107.7 ?
C3 C6 H6C 108.7 ?
C7' C6 H6C 108.8 ?
C3 C6 H6D 109.0 ?
C7' C6 H6D 108.8 ?
H6C C6 H6D 107.9 ?
C8 C7 C6 111.4(6) ?
C8 C7 H7A 109.3 ?
C6 C7 H7A 109.3 ?
C8 C7 H7B 109.3 ?
C6 C7 H7B 109.3 ?
H7A C7 H7B 108.0 ?
C7 C8 C9 111.8(10) ?
C7 C8 H8A 109.3 ?
C9 C8 H8A 109.3 ?
C7 C8 H8B 109.3 ?
C9 C8 H8B 109.3 ?
H8A C8 H8B 107.9 ?
C8' C7' C6 109.8(8) ?
C8' C7' H7'A 109.7 ?
C6 C7' H7'A 109.7 ?
C8' C7' H7'B 109.7 ?
C6 C7' H7'B 109.7 ?
H7'A C7' H7'B 108.2 ?
C7' C8' C9' 107.1(18) ?
C7' C8' H8'A 110.3 ?
C9' C8' H8'A 110.3 ?
C7' C8' H8'B 110.3 ?
C9' C8' H8'B 110.3 ?
H8'A C8' H8'B 108.5 ?
C8' C9' H9E 109.5 ?
C8' C9' H9D 109.5 ?
H9E C9' H9D 109.5 ?
C8' C9' H9F 109.5 ?
H9E C9' H9F 109.5 ?
H9D C9' H9F 109.5 ?
C2 N1 C1 125.4(2) ?
C2 N1 H1 117.3 ?
C1 N1 H1 117.3 ?
C1 N2 C4 125.3(2) ?
C1 N2 H2 117.4 ?
C4 N2 H2 117.4 ?

loop_
_geom_bond_atom_site_label_1
_geom_bond_atom_site_label_2
_geom_bond_distance
_geom_bond_publ_flag
C1 N2 1.334(3) y
C1 N1 1.370(3) y
C1 S1 1.668(3) yes
C2 O1 1.225(3) yes
C2 N1 1.368(4) yes
C2 C3 1.458(4) y
C3 C4 1.343(4) y
C3 C6 1.502(4) y
C4 N2 1.360(4) yes
C4 C5 1.512(4) y
C5 H5A 0.96 ?
C5 H5B 0.96 ?
C5 H5C 0.96 ?
C6 C7' 1.542(9) ?
C6 C7 1.550(7) ?
C6 H6A 0.97 ?
C6 H6B 0.97 ?
C6 H6C 0.96 ?
C6 H6D 0.95 ?
C7 C8 1.492(9) ?
C7 H7A 0.97 ?
C7 H7B 0.97 ?
C8 C9 1.523(12) ?
C8 H8A 0.97 ?
C8 H8B 0.97 ?
C9 H9A 0.96 ?
C9 H9B 0.96 ?
C9 H9C 0.96 ?
C7' C8' 1.505(11) ?
C7' H7'A 0.97 ?
C7' H7'B 0.97 ?
C8' C9' 1.525(14) ?
C8' H8'A 0.97 ?
C8' H8'B 0.97 ?
C9' H9E 0.96 ?
C9' H9D 0.96 ?
C9' H9F 0.96 ?
N1 H1 0.86 ?
N2 H2 0.86 ?

loop_
_geom_hbond_atom_site_label_D
_geom_hbond_atom_site_label_H
_geom_hbond_atom_site_label_A
_geom_hbond_site_symmetry_A
_geom_hbond_distance_DH
_geom_hbond_distance_HA
_geom_hbond_distance_DA
_geom_hbond_angle_DHA
N2 H2 S1 2_766 0.86 2.49 3.346(2) 171
N1 H1 O1 2_556 0.86 1.96 2.823(3) 176

loop_
_geom_torsion_atom_site_label_1
_geom_torsion_atom_site_label_2
_geom_torsion_atom_site_label_3
_geom_torsion_atom_site_label_4
_geom_torsion
_geom_torsion_publ_flag
O1 C2 C3 C4 173.7(3) ?
N1 C2 C3 C4 -4.5(4) ?
O1 C2 C3 C6 -6.2(4) ?
N1 C2 C3 C6 175.6(2) ?
C2 C3 C4 N2 3.6(4) ?
C6 C3 C4 N2 -176.5(3) ?
C2 C3 C4 C5 -173.6(3) ?
C6 C3 C4 C5 6.3(5) ?
C4 C3 C6 C7' 72.7(5) ?
C2 C3 C6 C7' -107.4(5) ?
C4 C3 C6 C7 114.3(4) ?
C2 C3 C6 C7 -65.8(4) ?
C3 C6 C7 C8 -63.7(7) ?
C7' C6 C7 C8 35.0(6) ?
C6 C7 C8 C9 -175.0(11) yes
C3 C6 C7' C8' 68.8(10) ?
C7 C6 C7' C8' -29.7(7) ?
C6 C7' C8' C9' 172.0(18) yes
O1 C2 N1 C1 -176.9(2) ?
C3 C2 N1 C1 1.4(4) ?
N2 C1 N1 C2 2.7(4) ?
S1 C1 N1 C2 -177.6(2) ?
N1 C1 N2 C4 -3.9(4) ?
S1 C1 N2 C4 176.3(2) ?
C3 C4 N2 C1 0.8(4) ?
C5 C4 N2 C1 178.3(3) ?
